data_1529475
loop_
_publ_author_name
'Shen, Zhigao'
'Pan, Xixian'
'Lai, Yisheng'
'Hu, Jiadong'
'Wan, Xiaolong'
'Li, Xiaoge'
'Zhang, Hui'
'Xie, Weiqing'

_publ_section_title
;
 Chiral ion-pair organocatalyst promotes highly enantioselective 3-exo
 iodo-cycloetherification of allyl alcohols
;
_journal_issue 12
_journal_name_full 'Chem. Sci.'
_journal_page_first 6986
_journal_paper_doi 10.1039/C5SC02485D
_journal_volume 6
_journal_year 2015
_chemical_absolute_configuration ad
_chemical_formula_sum 'C19 H19 I N4 O4'
_chemical_formula_weight 494.28
_chemical_name_systematic (S,E)-1-(2,4-dinitrophenyl)-2-(2-(iodomethyl)-2-phenylcyclohexylidene)hydrazine
_space_group_crystal_system monoclinic
_space_group_IT_number 4
_space_group_name_Hall 'P 2yb'
_space_group_name_H-M_alt 'P 1 21 1'
_symmetry_space_group_name_Hall 'P 2yb'
_symmetry_space_group_name_H-M 'P 1 21 1'
_atom_sites_solution_hydrogens mixed
_audit_creation_method SHELXL-2013
_audit_update_record
;
2014-10-10 deposited with the CCDC.
2015-08-27 downloaded from the CCDC.
;
_cell_angle_alpha 90
_cell_angle_beta 90.15(2)
_cell_angle_gamma 90
_cell_formula_units_Z 2
_cell_length_a 10.310(10)
_cell_length_b 7.955(8)
_cell_length_c 11.875(12)
_cell_measurement_reflns_used 2866
_cell_measurement_temperature 293(2)
_cell_measurement_theta_max 48.648
_cell_measurement_theta_min 5.228
_cell_volume 973.9(17)
_computing_cell_refinement 'Bruker SMART'
_computing_data_collection 'Bruker SMART'
_computing_data_reduction 'Bruker SHELXTL'
_computing_molecular_graphics 'Bruker SHELXTL'
_computing_publication_material 'Bruker SHELXTL'
_computing_structure_refinement 'SHELXL-2013 (Sheldrick, 2013)'
_computing_structure_solution 'Bruker SHELXTL'
_diffrn_ambient_temperature 293(2)
_diffrn_measured_fraction_theta_full 0.996
_diffrn_measured_fraction_theta_max 0.996
_diffrn_measurement_device_type 'CCD area detector'
_diffrn_measurement_method 'phi and omega scans'
_diffrn_radiation_type MoK\a
_diffrn_radiation_wavelength 0.71073
_diffrn_reflns_av_R_equivalents 0.0359
_diffrn_reflns_av_unetI/netI 0.0508
_diffrn_reflns_laue_measured_fraction_full 0.996
_diffrn_reflns_laue_measured_fraction_max 0.996
_diffrn_reflns_limit_h_max 11
_diffrn_reflns_limit_h_min -12
_diffrn_reflns_limit_k_max 8
_diffrn_reflns_limit_k_min -9
_diffrn_reflns_limit_l_max 13
_diffrn_reflns_limit_l_min -14
_diffrn_reflns_number 5871
_diffrn_reflns_point_group_measured_fraction_full 0.878
_diffrn_reflns_point_group_measured_fraction_max 0.872
_diffrn_reflns_theta_full 25.242
_diffrn_reflns_theta_max 25.992
_diffrn_reflns_theta_min 1.715
_exptl_absorpt_coefficient_mu 1.678
_exptl_absorpt_correction_T_max 0.7457
_exptl_absorpt_correction_T_min 0.5509
_exptl_absorpt_correction_type multi-scan
_exptl_absorpt_process_details sadabs
_exptl_crystal_colour yellow
_exptl_crystal_density_diffrn 1.686
_exptl_crystal_description prismatic
_exptl_crystal_F_000 492
_exptl_crystal_size_max 0.211
_exptl_crystal_size_mid 0.154
_exptl_crystal_size_min 0.123
_refine_diff_density_max 0.804
_refine_diff_density_min -0.342
_refine_diff_density_rms 0.082
_refine_ls_abs_structure_details
; 
 Flack x determined using 1073 quotients [(I+)-(I-)]/[(I+)+(I-)] 
 (Parsons and Flack (2004), Acta Cryst. A60, s61). 
;
_refine_ls_abs_structure_Flack -0.03(3)
_refine_ls_extinction_method none
_refine_ls_goodness_of_fit_ref 1.043
_refine_ls_hydrogen_treatment mixed
_refine_ls_matrix_type full
_refine_ls_number_parameters 257
_refine_ls_number_reflns 3341
_refine_ls_number_restraints 2
_refine_ls_restrained_S_all 1.043
_refine_ls_R_factor_all 0.0414
_refine_ls_R_factor_gt 0.0375
_refine_ls_shift/su_max 0.000
_refine_ls_shift/su_mean 0.000
_refine_ls_structure_factor_coef Fsqd
_refine_ls_weighting_details 'w=1/[\s^2^(Fo^2^)+(0.0665P)^2^] where P=(Fo^2^+2Fc^2^)/3'
_refine_ls_weighting_scheme calc
_refine_ls_wR_factor_gt 0.1044
_refine_ls_wR_factor_ref 0.1078
_reflns_Friedel_coverage 0.627
_reflns_friedel_fraction_full 0.739
_reflns_friedel_fraction_max 0.728
_reflns_number_gt 3039
_reflns_number_total 3341
_reflns_threshold_expression 'I > 2\s(I)'
_cod_data_source_file c5sc02485d2.cif
_cod_data_source_block cd214569
_cod_depositor_comments 'Adding full bibliography for 1529474--1529475.cif.'
_cod_original_cell_volume 973.9(16)
_cod_database_code 1529475
_shelx_space_group_comment
; 
The symmetry employed for this shelxl refinement is uniquely defined 
by the following loop, which should always be used as a source of 
symmetry information in preference to the above space-group names. 
They are only intended as comments. 
;
_shelxl_version_number 2013-4

loop_
_space_group_symop_operation_xyz
'x, y, z'
'-x, y+1/2, -z'

loop_
_atom_site_label
_atom_site_type_symbol
_atom_site_fract_x
_atom_site_fract_y
_atom_site_fract_z
_atom_site_U_iso_or_equiv
_atom_site_adp_type
_atom_site_occupancy
_atom_site_site_symmetry_order
_atom_site_calc_flag
_atom_site_refinement_flags_posn
_atom_site_refinement_flags_adp
I1 I 0.19636(4) 0.43290(9) 0.51402(4) 0.0674(2) Uani 1 1 d . .
N1 N 0.0953(5) 0.9189(11) 0.7268(4) 0.0471(12) Uani 1 1 d . .
N2 N 0.0518(6) 1.0568(8) 0.7863(5) 0.0522(13) Uani 1 1 d D .
N3 N -0.3951(7) 0.9758(11) 1.0450(5) 0.066(2) Uani 1 1 d . .
N4 N -0.0681(6) 1.3460(8) 0.8926(5) 0.0558(14) Uani 1 1 d . .
O1 O -0.4151(11) 0.8355(13) 1.0788(8) 0.120(3) Uani 1 1 d . .
O2 O -0.4593(7) 1.0955(12) 1.0675(5) 0.088(2) Uani 1 1 d . .
O3 O -0.1247(6) 1.4585(8) 0.9423(5) 0.0692(15) Uani 1 1 d . .
O4 O 0.0308(6) 1.3736(7) 0.8385(5) 0.0695(14) Uani 1 1 d . .
C1 C 0.2132(5) 0.9239(12) 0.6913(4) 0.0439(11) Uani 1 1 d . .
C2 C 0.3129(7) 1.0575(10) 0.7185(6) 0.0577(17) Uani 1 1 d . .
H2A H 0.2751 1.1425 0.7670 0.069 Uiso 1 1 calc R U
H2B H 0.3418 1.1116 0.6498 0.069 Uiso 1 1 calc R U
C3 C 0.4266(7) 0.9744(11) 0.7773(7) 0.066(2) Uani 1 1 d . .
H3A H 0.4929 1.0576 0.7932 0.079 Uiso 1 1 calc R U
H3B H 0.3982 0.9268 0.8483 0.079 Uiso 1 1 calc R U
C4 C 0.4824(7) 0.8369(11) 0.7037(7) 0.065(2) Uani 1 1 d . .
H4A H 0.5161 0.8858 0.6349 0.078 Uiso 1 1 calc R U
H4B H 0.5536 0.7824 0.7428 0.078 Uiso 1 1 calc R U
C5 C 0.3797(6) 0.7082(10) 0.6750(6) 0.0547(16) Uani 1 1 d . .
H5A H 0.3538 0.6515 0.7437 0.066 Uiso 1 1 calc R U
H5B H 0.4175 0.6245 0.6256 0.066 Uiso 1 1 calc R U
C6 C 0.2571(6) 0.7809(8) 0.6176(5) 0.0439(13) Uani 1 1 d . .
C7 C 0.1490(6) 0.6497(9) 0.6124(5) 0.0461(13) Uani 1 1 d . .
H7A H 0.0718 0.7017 0.5811 0.055 Uiso 1 1 calc R U
H7B H 0.1287 0.6140 0.6885 0.055 Uiso 1 1 calc R U
C8 C 0.2820(6) 0.8478(9) 0.4999(5) 0.0424(13) Uani 1 1 d . .
C9 C 0.3893(6) 0.8047(10) 0.4352(6) 0.0536(16) Uani 1 1 d . .
H9 H 0.4526 0.7348 0.4658 0.064 Uiso 1 1 calc R U
C10 C 0.4036(7) 0.8632(12) 0.3277(6) 0.063(2) Uani 1 1 d . .
H10 H 0.4760 0.8320 0.2861 0.076 Uiso 1 1 calc R U
C11 C 0.3147(8) 0.9648(13) 0.2817(6) 0.061(2) Uani 1 1 d . .
H11 H 0.3253 1.0030 0.2083 0.073 Uiso 1 1 calc R U
C12 C 0.2078(8) 1.0129(11) 0.3426(6) 0.0627(19) Uani 1 1 d . .
H12 H 0.1461 1.0838 0.3107 0.075 Uiso 1 1 calc R U
C13 C 0.1925(5) 0.9554(11) 0.4517(5) 0.0501(16) Uani 1 1 d . .
H13 H 0.1209 0.9896 0.4933 0.060 Uiso 1 1 calc R U
C14 C -0.0569(6) 1.0411(9) 0.8481(5) 0.0450(14) Uani 1 1 d . .
C15 C -0.1113(7) 0.8827(9) 0.8663(6) 0.0538(17) Uani 1 1 d . .
H15 H -0.0723 0.7886 0.8344 0.065 Uiso 1 1 calc R U
C16 C -0.2209(8) 0.8626(11) 0.9300(6) 0.0575(18) Uani 1 1 d . .
H16 H -0.2556 0.7561 0.9415 0.069 Uiso 1 1 calc R U
C17 C -0.2788(7) 1.0015(10) 0.9767(5) 0.0521(16) Uani 1 1 d . .
C18 C -0.2317(7) 1.1571(10) 0.9628(5) 0.0498(15) Uani 1 1 d . .
H18 H -0.2736 1.2491 0.9944 0.060 Uiso 1 1 calc R U
C19 C -0.1183(6) 1.1787(8) 0.8997(5) 0.0448(13) Uani 1 1 d . .
H2 H 0.079(6) 1.152(5) 0.773(6) 0.048(19) Uiso 1 1 d D .

loop_
_atom_site_aniso_label
_atom_site_aniso_U_11
_atom_site_aniso_U_22
_atom_site_aniso_U_33
_atom_site_aniso_U_23
_atom_site_aniso_U_13
_atom_site_aniso_U_12
I1 0.0539(3) 0.0525(3) 0.0958(4) -0.0184(3) 0.0112(2) 0.0010(2)
N1 0.052(2) 0.045(3) 0.044(2) 0.000(3) 0.0098(18) 0.004(3)
N2 0.058(3) 0.043(3) 0.056(3) -0.005(3) 0.012(3) -0.001(3)
N3 0.068(4) 0.087(7) 0.045(3) -0.015(3) 0.015(3) -0.010(4)
N4 0.068(4) 0.044(3) 0.055(3) -0.004(2) -0.010(3) 0.007(3)
O1 0.148(8) 0.085(6) 0.129(6) -0.008(5) 0.085(6) -0.022(6)
O2 0.079(4) 0.113(6) 0.073(3) -0.012(4) 0.034(3) 0.009(4)
O3 0.085(3) 0.043(4) 0.079(3) -0.013(3) -0.002(3) 0.011(3)
O4 0.078(3) 0.043(3) 0.088(4) 0.003(2) 0.019(3) -0.009(2)
C1 0.046(2) 0.044(3) 0.042(2) 0.003(3) 0.0052(19) 0.003(4)
C2 0.062(4) 0.050(4) 0.061(4) -0.003(3) 0.013(3) -0.005(3)
C3 0.064(4) 0.068(6) 0.064(4) 0.010(3) -0.014(3) -0.012(4)
C4 0.047(4) 0.064(5) 0.085(5) 0.016(4) -0.016(4) 0.002(3)
C5 0.046(3) 0.055(4) 0.063(4) 0.006(3) -0.005(3) 0.004(3)
C6 0.037(3) 0.043(4) 0.052(3) 0.007(3) 0.005(2) 0.004(3)
C7 0.046(3) 0.041(3) 0.052(3) -0.003(3) 0.012(2) -0.001(3)
C8 0.040(3) 0.043(4) 0.044(3) -0.003(2) 0.009(2) 0.000(3)
C9 0.042(3) 0.060(5) 0.058(4) 0.003(3) 0.014(3) 0.005(3)
C10 0.053(4) 0.070(5) 0.066(4) -0.013(4) 0.024(3) -0.013(4)
C11 0.070(4) 0.066(7) 0.048(3) 0.002(3) 0.007(3) -0.013(4)
C12 0.064(4) 0.069(5) 0.055(4) 0.009(3) -0.005(3) 0.002(4)
C13 0.039(3) 0.058(5) 0.053(3) 0.007(3) 0.005(2) 0.007(3)
C14 0.049(3) 0.046(4) 0.040(3) -0.006(3) 0.002(3) 0.004(3)
C15 0.065(4) 0.040(4) 0.057(4) -0.015(3) 0.012(3) -0.003(3)
C16 0.068(4) 0.047(4) 0.057(4) -0.009(3) 0.008(4) -0.015(3)
C17 0.050(3) 0.070(5) 0.036(3) -0.009(3) 0.008(3) -0.001(3)
C18 0.055(3) 0.055(4) 0.040(3) -0.009(3) 0.004(2) 0.012(3)
C19 0.051(3) 0.039(3) 0.044(3) -0.005(2) -0.001(2) 0.005(3)

loop_
_atom_type_symbol
_atom_type_description
_atom_type_scat_dispersion_real
_atom_type_scat_dispersion_imag
_atom_type_scat_source
C C 0.0033 0.0016 'International Tables Vol C Tables 4.2.6.8 and 6.1.1.4'
H H 0.0000 0.0000 'International Tables Vol C Tables 4.2.6.8 and 6.1.1.4'
N N 0.0061 0.0033 'International Tables Vol C Tables 4.2.6.8 and 6.1.1.4'
O O 0.0106 0.0060 'International Tables Vol C Tables 4.2.6.8 and 6.1.1.4'
I I -0.4742 1.8119 'International Tables Vol C Tables 4.2.6.8 and 6.1.1.4'

loop_
_geom_angle_atom_site_label_1
_geom_angle_atom_site_label_2
_geom_angle_atom_site_label_3
_geom_angle
C1 N1 N2 116.8(7)
C14 N2 N1 118.5(6)
C14 N2 H2 118(5)
N1 N2 H2 121(5)
O2 N3 O1 124.8(8)
O2 N3 C17 118.0(8)
O1 N3 C17 117.0(8)
O3 N4 O4 121.4(7)
O3 N4 C19 118.7(6)
O4 N4 C19 119.9(6)
N1 C1 C6 116.9(7)
N1 C1 C2 126.4(7)
C6 C1 C2 116.7(5)
C1 C2 C3 108.4(7)
C1 C2 H2A 110.0
C3 C2 H2A 110.0
C1 C2 H2B 110.0
C3 C2 H2B 110.0
H2A C2 H2B 108.4
C4 C3 C2 110.1(6)
C4 C3 H3A 109.6
C2 C3 H3A 109.6
C4 C3 H3B 109.6
C2 C3 H3B 109.6
H3A C3 H3B 108.2
C5 C4 C3 110.6(6)
C5 C4 H4A 109.5
C3 C4 H4A 109.5
C5 C4 H4B 109.5
C3 C4 H4B 109.5
H4A C4 H4B 108.1
C4 C5 C6 114.6(6)
C4 C5 H5A 108.6
C6 C5 H5A 108.6
C4 C5 H5B 108.6
C6 C5 H5B 108.6
H5A C5 H5B 107.6
C1 C6 C8 108.8(5)
C1 C6 C7 108.6(5)
C8 C6 C7 109.1(5)
C1 C6 C5 105.8(5)
C8 C6 C5 113.4(5)
C7 C6 C5 110.9(6)
C6 C7 I1 113.9(4)
C6 C7 H7A 108.8
I1 C7 H7A 108.8
C6 C7 H7B 108.8
I1 C7 H7B 108.8
H7A C7 H7B 107.7
C13 C8 C9 117.1(6)
C13 C8 C6 118.9(5)
C9 C8 C6 124.0(6)
C10 C9 C8 121.3(7)
C10 C9 H9 119.4
C8 C9 H9 119.4
C11 C10 C9 120.7(7)
C11 C10 H10 119.6
C9 C10 H10 119.6
C10 C11 C12 120.2(7)
C10 C11 H11 119.9
C12 C11 H11 119.9
C11 C12 C13 119.6(7)
C11 C12 H12 120.2
C13 C12 H12 120.2
C8 C13 C12 121.0(6)
C8 C13 H13 119.5
C12 C13 H13 119.5
N2 C14 C15 120.2(6)
N2 C14 C19 122.8(7)
C15 C14 C19 117.0(6)
C16 C15 C14 121.5(6)
C16 C15 H15 119.2
C14 C15 H15 119.2
C15 C16 C17 119.3(7)
C15 C16 H16 120.4
C17 C16 H16 120.4
C18 C17 C16 122.4(6)
C18 C17 N3 119.6(7)
C16 C17 N3 118.0(7)
C17 C18 C19 118.9(6)
C17 C18 H18 120.6
C19 C18 H18 120.6
C18 C19 C14 121.0(7)
C18 C19 N4 116.7(6)
C14 C19 N4 122.3(6)

loop_
_geom_bond_atom_site_label_1
_geom_bond_atom_site_label_2
_geom_bond_distance
I1 C7 2.141(7)
N1 C1 1.289(7)
N1 N2 1.380(10)
N2 C14 1.346(9)
N2 H2 0.82(3)
N3 O2 1.190(11)
N3 O1 1.204(13)
N3 C17 1.464(9)
N4 O3 1.221(8)
N4 O4 1.226(8)
N4 C19 1.431(9)
C1 C6 1.506(10)
C1 C2 1.513(11)
C2 C3 1.515(11)
C2 H2A 0.9700
C2 H2B 0.9700
C3 C4 1.515(12)
C3 H3A 0.9700
C3 H3B 0.9700
C4 C5 1.511(11)
C4 H4A 0.9700
C4 H4B 0.9700
C5 C6 1.547(8)
C5 H5A 0.9700
C5 H5B 0.9700
C6 C8 1.518(9)
C6 C7 1.529(9)
C7 H7A 0.9700
C7 H7B 0.9700
C8 C13 1.382(9)
C8 C9 1.391(8)
C9 C10 1.368(11)
C9 H9 0.9300
C10 C11 1.337(12)
C10 H10 0.9300
C11 C12 1.374(12)
C11 H11 0.9300
C12 C13 1.383(10)
C12 H12 0.9300
C13 H13 0.9300
C14 C15 1.396(10)
C14 C19 1.407(9)
C15 C16 1.371(11)
C15 H15 0.9300
C16 C17 1.374(11)
C16 H16 0.9300
C17 C18 1.340(11)
C18 C19 1.401(9)
C18 H18 0.9300

loop_
_geom_hbond_atom_site_label_D
_geom_hbond_atom_site_label_H
_geom_hbond_atom_site_label_A
_geom_hbond_distance_DH
_geom_hbond_distance_HA
_geom_hbond_distance_DA
_geom_hbond_angle_DHA
N2 H2 O4 0.82(3) 1.99(6) 2.604(9) 131(6)
N2 H2 O4 0.82(3) 1.99(6) 2.604(9) 131(6)
N2 H2 O4 0.82(3) 1.99(6) 2.604(9) 131(6)

loop_
_geom_torsion_atom_site_label_1
_geom_torsion_atom_site_label_2
_geom_torsion_atom_site_label_3
_geom_torsion_atom_site_label_4
_geom_torsion
C1 N1 N2 C14 -163.7(6)
N2 N1 C1 C6 -174.6(5)
N2 N1 C1 C2 6.7(10)
N1 C1 C2 C3 119.7(8)
C6 C1 C2 C3 -59.0(8)
C1 C2 C3 C4 57.4(8)
C2 C3 C4 C5 -57.7(8)
C3 C4 C5 C6 56.2(8)
N1 C1 C6 C8 112.8(7)
C2 C1 C6 C8 -68.4(7)
N1 C1 C6 C7 -5.8(8)
C2 C1 C6 C7 173.0(6)
N1 C1 C6 C5 -124.9(6)
C2 C1 C6 C5 53.8(8)
C4 C5 C6 C1 -51.5(8)
C4 C5 C6 C8 67.8(8)
C4 C5 C6 C7 -169.0(6)
C1 C6 C7 I1 -178.5(4)
C8 C6 C7 I1 63.0(6)
C5 C6 C7 I1 -62.6(6)
C1 C6 C8 C13 -45.1(8)
C7 C6 C8 C13 73.2(8)
C5 C6 C8 C13 -162.6(7)
C1 C6 C8 C9 136.3(7)
C7 C6 C8 C9 -105.4(7)
C5 C6 C8 C9 18.8(10)
C13 C8 C9 C10 -1.6(11)
C6 C8 C9 C10 177.1(7)
C8 C9 C10 C11 0.4(12)
C9 C10 C11 C12 0.5(13)
C10 C11 C12 C13 -0.2(13)
C9 C8 C13 C12 1.9(12)
C6 C8 C13 C12 -176.8(7)
C11 C12 C13 C8 -1.1(13)
N1 N2 C14 C15 10.5(9)
N1 N2 C14 C19 -171.6(6)
N2 C14 C15 C16 179.1(7)
C19 C14 C15 C16 1.1(10)
C14 C15 C16 C17 0.2(11)
C15 C16 C17 C18 -0.3(11)
C15 C16 C17 N3 -179.5(7)
O2 N3 C17 C18 14.8(11)
O1 N3 C17 C18 -161.7(9)
O2 N3 C17 C16 -165.9(8)
O1 N3 C17 C16 17.5(11)
C16 C17 C18 C19 -1.0(10)
N3 C17 C18 C19 178.2(6)
C17 C18 C19 C14 2.4(9)
C17 C18 C19 N4 -176.6(6)
N2 C14 C19 C18 179.6(6)
C15 C14 C19 C18 -2.4(9)
N2 C14 C19 N4 -1.5(9)
C15 C14 C19 N4 176.5(6)
O3 N4 C19 C18 1.0(9)
O4 N4 C19 C18 -179.8(6)
O3 N4 C19 C14 -178.0(6)
O4 N4 C19 C14 1.2(9)
